data_7041938
loop_
_publ_author_name
'Abul-Futouh, Hassan'
'El-Khateeb, Mohammad'
'G\"orls, Helmar'
'Asali, Khalil Jamil'
'Weigand, Wolfgang'

_publ_section_title
;
 Selenium makes the difference: protonation of [FeFe]-hydrogenase mimics
 with diselenolato ligands.
;
_journal_issue 9
_journal_name_full 'Dalton transactions (Cambridge, England : 2003)'
_journal_page_first 2937
_journal_page_last 2947
_journal_paper_doi 10.1039/c7dt00057j
_journal_volume 46
_journal_year 2017
_chemical_formula_moiety 'C10 H10 Fe2 O6 Se2 Sn'
_chemical_formula_sum 'C10 H10 Fe2 O6 Se2 Sn'
_chemical_formula_weight 614.49
_chemical_name_systematic
; 
 ? 
;
_space_group_IT_number 2
_symmetry_cell_setting triclinic
_symmetry_space_group_name_Hall '-P 1'
_symmetry_space_group_name_H-M 'P -1'
_atom_sites_solution_hydrogens difmap
_atom_sites_solution_primary direct
_atom_sites_solution_secondary difmap
_audit_creation_method SHELXL-97
_audit_update_record
;
2016-11-24 deposited with the CCDC.
2017-02-06 downloaded from the CCDC.
;
_cell_angle_alpha 64.181(1)
_cell_angle_beta 84.863(1)
_cell_angle_gamma 88.364(2)
_cell_formula_units_Z 2
_cell_length_a 9.1082(2)
_cell_length_b 9.9385(2)
_cell_length_c 10.4292(2)
_cell_measurement_reflns_used 5909
_cell_measurement_temperature 133(2)
_cell_measurement_theta_max 27.10
_cell_measurement_theta_min 2.18
_cell_volume 846.36(3)
_computing_cell_refinement DENZO
_computing_data_collection COLLECT
_computing_data_reduction DENZO
_computing_molecular_graphics SHELXTL/PC
_computing_publication_material SHELXL-97
_computing_structure_refinement 'SHELXL-97 (Sheldrick, 2008)'
_computing_structure_solution 'SHELXS-97 (Sheldrick, 2008)'
_diffrn_ambient_temperature 133(2)
_diffrn_measured_fraction_theta_full 0.994
_diffrn_measured_fraction_theta_max 0.994
_diffrn_measurement_device_type KappaCCD
_diffrn_measurement_method 'phi- + omega-scan'
_diffrn_radiation_monochromator graphite
_diffrn_radiation_source 'fine-focus sealed tube'
_diffrn_radiation_type MoK\a
_diffrn_radiation_wavelength 0.71073
_diffrn_reflns_av_R_equivalents 0.0199
_diffrn_reflns_av_sigmaI/netI 0.0256
_diffrn_reflns_limit_h_max 10
_diffrn_reflns_limit_h_min -11
_diffrn_reflns_limit_k_max 12
_diffrn_reflns_limit_k_min -12
_diffrn_reflns_limit_l_max 13
_diffrn_reflns_limit_l_min -13
_diffrn_reflns_number 5909
_diffrn_reflns_theta_full 27.10
_diffrn_reflns_theta_max 27.10
_diffrn_reflns_theta_min 2.18
_exptl_absorpt_coefficient_mu 7.473
_exptl_absorpt_correction_T_max 0.7456
_exptl_absorpt_correction_T_min 0.5626
_exptl_absorpt_correction_type multi-scan
_exptl_absorpt_process_details 'SADABS, Bruker-AXS, 2002'
_exptl_crystal_colour red-brown
_exptl_crystal_density_diffrn 2.411
_exptl_crystal_density_method 'not measured'
_exptl_crystal_description prism
_exptl_crystal_F_000 576
_exptl_crystal_size_max 0.098
_exptl_crystal_size_mid 0.090
_exptl_crystal_size_min 0.078
_refine_diff_density_max 0.475
_refine_diff_density_min -0.758
_refine_diff_density_rms 0.089
_refine_ls_extinction_method none
_refine_ls_goodness_of_fit_ref 1.096
_refine_ls_hydrogen_treatment refall
_refine_ls_matrix_type full
_refine_ls_number_parameters 230
_refine_ls_number_reflns 3711
_refine_ls_number_restraints 0
_refine_ls_restrained_S_all 1.096
_refine_ls_R_factor_all 0.0196
_refine_ls_R_factor_gt 0.0186
_refine_ls_shift/su_max 0.001
_refine_ls_shift/su_mean 0.000
_refine_ls_structure_factor_coef Fsqd
_refine_ls_weighting_details 'calc w=1/[\s^2^(Fo^2^)+(0.0000P)^2^+1.4402P] where P=(Fo^2^+2Fc^2^)/3'
_refine_ls_weighting_scheme calc
_refine_ls_wR_factor_gt 0.0427
_refine_ls_wR_factor_ref 0.0433
_reflns_number_gt 3589
_reflns_number_total 3711
_reflns_threshold_expression >2sigma(I)
_cod_data_source_file c7dt00057j2.cif
_cod_data_source_block FO5928
_cod_depositor_comments 'Adding full bibliography for 7041938--7041939.cif.'
_cod_database_code 7041938

loop_
_symmetry_equiv_pos_as_xyz
'x, y, z'
'-x, -y, -z'

loop_
_atom_site_label
_atom_site_type_symbol
_atom_site_fract_x
_atom_site_fract_y
_atom_site_fract_z
_atom_site_U_iso_or_equiv
_atom_site_adp_type
_atom_site_occupancy
_atom_site_symmetry_multiplicity
_atom_site_calc_flag
Fe1 Fe 0.82639(4) 0.75521(4) 0.60507(4) 0.01272(8) Uani 1 1 d
Fe2 Fe 0.56302(3) 0.65261(4) 0.64260(4) 0.01253(7) Uani 1 1 d
Se1 Se 0.69104(3) 0.64450(3) 0.83347(2) 0.01410(6) Uani 1 1 d
Se2 Se 0.76778(2) 0.55083(3) 0.55761(2) 0.01300(6) Uani 1 1 d
Sn1 Sn 0.823237(17) 0.273367(18) 0.910800(18) 0.01540(5) Uani 1 1 d
O1 O 1.1289(2) 0.6767(3) 0.6844(3) 0.0379(5) Uani 1 1 d
O2 O 0.7877(2) 1.0372(2) 0.6301(3) 0.0337(5) Uani 1 1 d
O3 O 0.8754(2) 0.9191(2) 0.2931(2) 0.0323(5) Uani 1 1 d
O4 O 0.3951(2) 0.8939(2) 0.6737(2) 0.0321(5) Uani 1 1 d
O5 O 0.4747(2) 0.7725(2) 0.3492(2) 0.0292(5) Uani 1 1 d
O6 O 0.3573(2) 0.3984(2) 0.7960(2) 0.0275(4) Uani 1 1 d
C1 C 0.7484(5) 0.4461(4) 0.9692(3) 0.0380(8) Uani 1 1 d
H1A H 0.818(5) 0.470(5) 1.017(5) 0.063(14) Uiso 1 1 d
H1B H 0.676(5) 0.410(5) 1.036(5) 0.058(13) Uiso 1 1 d
C2 C 0.8615(3) 0.3661(3) 0.6829(3) 0.0192(5) Uani 1 1 d
H2B H 0.958(4) 0.386(3) 0.654(3) 0.020(8) Uiso 1 1 d
H2A H 0.829(3) 0.296(3) 0.653(3) 0.020(8) Uiso 1 1 d
C3 C 1.0318(3) 0.2023(4) 0.9950(4) 0.0292(7) Uani 1 1 d
H3A H 1.066(7) 0.117(7) 0.980(7) 0.11(2) Uiso 1 1 d
H3C H 1.097(5) 0.289(5) 0.953(5) 0.063(13) Uiso 1 1 d
H3B H 1.030(5) 0.166(6) 1.093(6) 0.080(16) Uiso 1 1 d
C4 C 0.6589(4) 0.1024(4) 0.9827(4) 0.0332(7) Uani 1 1 d
H4C H 0.569(5) 0.139(5) 0.968(5) 0.055(12) Uiso 1 1 d
H4B H 0.659(4) 0.043(5) 1.080(5) 0.057(12) Uiso 1 1 d
H4A H 0.673(5) 0.043(5) 0.929(5) 0.065(14) Uiso 1 1 d
C5 C 1.0123(3) 0.7088(3) 0.6528(3) 0.0203(5) Uani 1 1 d
C6 C 0.8024(3) 0.9267(3) 0.6215(3) 0.0208(5) Uani 1 1 d
C7 C 0.8566(3) 0.8557(3) 0.4145(3) 0.0205(5) Uani 1 1 d
C8 C 0.4593(3) 0.7985(3) 0.6637(3) 0.0200(5) Uani 1 1 d
C9 C 0.5094(3) 0.7233(3) 0.4626(3) 0.0184(5) Uani 1 1 d
C10 C 0.4367(3) 0.4968(3) 0.7347(3) 0.0187(5) Uani 1 1 d

loop_
_atom_site_aniso_label
_atom_site_aniso_U_11
_atom_site_aniso_U_22
_atom_site_aniso_U_33
_atom_site_aniso_U_23
_atom_site_aniso_U_13
_atom_site_aniso_U_12
Fe1 0.01083(15) 0.01201(17) 0.01408(17) -0.00463(13) -0.00018(12) -0.00114(12)
Fe2 0.00999(15) 0.01445(17) 0.01469(17) -0.00792(14) -0.00008(12) -0.00040(12)
Se1 0.01633(12) 0.01506(12) 0.01222(12) -0.00731(10) -0.00050(9) 0.00077(9)
Se2 0.01332(11) 0.01420(12) 0.01207(11) -0.00669(9) 0.00103(8) 0.00047(8)
Sn1 0.01539(8) 0.01270(9) 0.01537(9) -0.00365(7) -0.00041(6) -0.00107(6)
O1 0.0175(10) 0.0482(14) 0.0421(13) -0.0134(11) -0.0088(9) 0.0054(9)
O2 0.0347(11) 0.0203(11) 0.0509(14) -0.0208(10) 0.0039(10) -0.0050(8)
O3 0.0347(11) 0.0307(11) 0.0182(10) 0.0004(9) 0.0038(8) 0.0024(9)
O4 0.0329(11) 0.0322(12) 0.0394(13) -0.0229(10) -0.0085(9) 0.0146(9)
O5 0.0357(11) 0.0331(11) 0.0229(11) -0.0149(9) -0.0121(9) 0.0105(9)
O6 0.0268(10) 0.0272(11) 0.0284(11) -0.0134(9) 0.0093(8) -0.0121(8)
C1 0.071(3) 0.0246(16) 0.0158(14) -0.0072(13) -0.0041(15) 0.0177(16)
C2 0.0208(13) 0.0153(12) 0.0199(13) -0.0070(10) 0.0016(10) 0.0014(10)
C3 0.0204(13) 0.0327(17) 0.0305(16) -0.0085(14) -0.0101(12) 0.0002(12)
C4 0.0269(15) 0.0339(17) 0.0289(17) -0.0032(14) -0.0041(12) -0.0143(13)
C5 0.0176(12) 0.0227(14) 0.0166(12) -0.0048(10) 0.0005(9) -0.0035(10)
C6 0.0163(12) 0.0189(13) 0.0247(14) -0.0074(11) 0.0008(10) -0.0038(9)
C7 0.0163(12) 0.0176(13) 0.0242(14) -0.0063(11) 0.0007(10) 0.0007(9)
C8 0.0147(11) 0.0239(14) 0.0211(13) -0.0091(11) -0.0033(9) 0.0011(10)
C9 0.0151(11) 0.0190(12) 0.0246(14) -0.0131(11) -0.0007(10) 0.0021(9)
C10 0.0187(12) 0.0216(13) 0.0199(12) -0.0134(11) 0.0010(10) 0.0005(10)

loop_
_atom_type_symbol
_atom_type_description
_atom_type_scat_dispersion_real
_atom_type_scat_dispersion_imag
_atom_type_scat_source
C C 0.0033 0.0016 'International Tables Vol C Tables 4.2.6.8 and 6.1.1.4'
H H 0.0000 0.0000 'International Tables Vol C Tables 4.2.6.8 and 6.1.1.4'
O O 0.0106 0.0060 'International Tables Vol C Tables 4.2.6.8 and 6.1.1.4'
Fe Fe 0.3463 0.8444 'International Tables Vol C Tables 4.2.6.8 and 6.1.1.4'
Se Se -0.0929 2.2259 'International Tables Vol C Tables 4.2.6.8 and 6.1.1.4'
Sn Sn -0.6537 1.4246 'International Tables Vol C Tables 4.2.6.8 and 6.1.1.4'

loop_
_geom_angle_atom_site_label_1
_geom_angle_atom_site_label_2
_geom_angle_atom_site_label_3
_geom_angle
C6 Fe1 C7 90.89(12)
C6 Fe1 C5 101.35(12)
C7 Fe1 C5 100.94(12)
C6 Fe1 Se2 158.60(8)
C7 Fe1 Se2 84.57(9)
C5 Fe1 Se2 100.04(9)
C6 Fe1 Se1 85.02(9)
C7 Fe1 Se1 157.71(8)
C5 Fe1 Se1 101.34(8)
Se2 Fe1 Se1 91.289(14)
C6 Fe1 Fe2 103.69(8)
C7 Fe1 Fe2 103.13(8)
C5 Fe1 Fe2 144.69(8)
Se2 Fe1 Fe2 57.473(12)
Se1 Fe1 Fe2 57.032(12)
C8 Fe2 C10 100.68(12)
C8 Fe2 C9 88.96(12)
C10 Fe2 C9 101.01(12)
C8 Fe2 Se1 84.93(8)
C10 Fe2 Se1 101.26(8)
C9 Fe2 Se1 157.63(8)
C8 Fe2 Se2 155.06(9)
C10 Fe2 Se2 104.22(8)
C9 Fe2 Se2 84.98(8)
Se1 Fe2 Se2 91.548(14)
C8 Fe2 Fe1 100.94(8)
C10 Fe2 Fe1 147.91(8)
C9 Fe2 Fe1 102.81(8)
Se1 Fe2 Fe1 57.618(12)
Se2 Fe2 Fe1 57.283(12)
C1 Se1 Fe2 115.69(12)
C1 Se1 Fe1 118.02(11)
Fe2 Se1 Fe1 65.350(13)
C2 Se2 Fe1 112.06(8)
C2 Se2 Fe2 121.79(8)
Fe1 Se2 Fe2 65.245(13)
C4 Sn1 C1 109.26(17)
C4 Sn1 C3 114.96(13)
C1 Sn1 C3 107.18(15)
C4 Sn1 C2 109.57(12)
C1 Sn1 C2 108.82(11)
C3 Sn1 C2 106.87(12)
Se1 C1 Sn1 124.13(16)
Se1 C1 H1A 102(3)
Sn1 C1 H1A 112(3)
Se1 C1 H1B 107(3)
Sn1 C1 H1B 108(3)
H1A C1 H1B 101(4)
Se2 C2 Sn1 121.86(13)
Se2 C2 H2B 102.8(19)
Sn1 C2 H2B 111(2)
Se2 C2 H2A 102.8(19)
Sn1 C2 H2A 108.1(19)
H2B C2 H2A 109(3)
Sn1 C3 H3A 111(4)
Sn1 C3 H3C 107(3)
H3A C3 H3C 115(4)
Sn1 C3 H3B 115(3)
H3A C3 H3B 101(4)
H3C C3 H3B 107(4)
Sn1 C4 H4C 112(3)
Sn1 C4 H4B 111(3)
H4C C4 H4B 106(4)
Sn1 C4 H4A 110(3)
H4C C4 H4A 105(4)
H4B C4 H4A 111(4)
O1 C5 Fe1 178.6(3)
O2 C6 Fe1 179.1(3)
O3 C7 Fe1 179.7(3)
O4 C8 Fe2 178.2(3)
O5 C9 Fe2 177.6(2)
O6 C10 Fe2 178.4(2)

loop_
_geom_bond_atom_site_label_1
_geom_bond_atom_site_label_2
_geom_bond_distance
Fe1 C6 1.791(3)
Fe1 C7 1.793(3)
Fe1 C5 1.799(3)
Fe1 Se2 2.3750(4)
Fe1 Se1 2.3818(4)
Fe1 Fe2 2.5634(5)
Fe2 C8 1.791(3)
Fe2 C10 1.803(3)
Fe2 C9 1.803(3)
Fe2 Se1 2.3663(4)
Fe2 Se2 2.3800(4)
Se1 C1 1.951(3)
Se2 C2 1.956(3)
Sn1 C4 2.127(3)
Sn1 C1 2.134(3)
Sn1 C3 2.136(3)
Sn1 C2 2.141(3)
O1 C5 1.135(3)
O2 C6 1.143(3)
O3 C7 1.141(3)
O4 C8 1.138(3)
O5 C9 1.137(3)
O6 C10 1.141(3)
C1 H1A 0.94(5)
C1 H1B 0.88(4)
C2 H2B 0.90(3)
C2 H2A 0.94(3)
C3 H3A 0.97(6)
C3 H3C 0.97(5)
C3 H3B 0.92(5)
C4 H4C 0.89(4)
C4 H4B 0.93(5)
C4 H4A 0.98(5)
